data_7720511
loop_
_publ_author_name
'Jiang, Chennuo'
'Chen, Lianyu'
'Jin, Yujie'
'Liu, Jiyong'
'Zhang, Kang'
'Duttwyler, Simon'

_publ_section_title
;
 Monocarborane-stabilized iodonium salts enable regioselective
 B12-iodination of [CB<sub>11</sub>H<sub>12</sub>]<sup/>.
;
_journal_issue 3
_journal_name_full 'Dalton transactions (Cambridge, England : 2003)'
_journal_page_first 1109
_journal_page_last 1113
_journal_paper_doi 10.1039/d5dt02721g
_journal_volume 55
_journal_year 2026
_chemical_formula_moiety 'C12 H14 I N2, C H6 B11 I6'
_chemical_formula_sum 'C13 H20 B11 I7 N2'
_chemical_formula_weight 1211.52
_space_group_crystal_system monoclinic
_space_group_IT_number 14
_space_group_name_Hall '-P 2ybc'
_space_group_name_H-M_alt 'P 1 21/c 1'
_atom_sites_solution_hydrogens geom
_atom_sites_solution_primary dual
_audit_creation_date 2025-04-08
_audit_creation_method
;
Olex2 1.5
(compiled 2025.03.04 svn.red2d20d0 for OlexSys, GUI svn.r7188)
;
_audit_update_record
;
2025-07-14 deposited with the CCDC.	2025-12-23 downloaded from the CCDC.
;
_cell_angle_alpha 90
_cell_angle_beta 96.6910(10)
_cell_angle_gamma 90
_cell_formula_units_Z 4
_cell_length_a 9.8617(4)
_cell_length_b 17.0838(6)
_cell_length_c 18.6279(7)
_cell_measurement_reflns_used 9089
_cell_measurement_temperature 170.00
_cell_measurement_theta_max 60.556
_cell_measurement_theta_min 3.063
_cell_volume 3117.0(2)
_computing_cell_refinement 'SAINT V8.40B (?, 2016)'
_computing_data_reduction 'SAINT V8.40B (?, 2016)'
_computing_molecular_graphics 'Olex2 1.5 (Dolomanov et al., 2009)'
_computing_publication_material 'Olex2 1.5 (Dolomanov et al., 2009)'
_computing_structure_refinement 'XL  (Sheldrick, 2008)'
_computing_structure_solution 'SHELXT 2018/2 (Sheldrick, 2018)'
_diffrn_ambient_environment N~2~
_diffrn_ambient_temperature 170.00
_diffrn_detector CPAD
_diffrn_detector_area_resol_mean 7.41
_diffrn_detector_type 'Bruker PHOTON III M28'
_diffrn_measured_fraction_theta_full 0.988
_diffrn_measured_fraction_theta_max 0.989
_diffrn_measurement_device 'three-circle diffractometer'
_diffrn_measurement_device_type 'Bruker D8 VENTURE Metaljet PHOTON III'
_diffrn_measurement_method '\w and \f scans'
_diffrn_measurement_specimen_support 'MiTeGen micromount'
_diffrn_radiation_monochromator 'mirror optics'
_diffrn_radiation_probe x-ray
_diffrn_radiation_type GaK\a
_diffrn_radiation_wavelength 1.34139
_diffrn_reflns_av_R_equivalents 0.0451
_diffrn_reflns_av_unetI/netI 0.0370
_diffrn_reflns_Laue_measured_fraction_full 0.988
_diffrn_reflns_Laue_measured_fraction_max 0.989
_diffrn_reflns_limit_h_max 12
_diffrn_reflns_limit_h_min -12
_diffrn_reflns_limit_k_max 22
_diffrn_reflns_limit_k_min -22
_diffrn_reflns_limit_l_max 24
_diffrn_reflns_limit_l_min -23
_diffrn_reflns_number 34927
_diffrn_reflns_point_group_measured_fraction_full 0.988
_diffrn_reflns_point_group_measured_fraction_max 0.989
_diffrn_reflns_theta_full 53.594
_diffrn_reflns_theta_max 60.603
_diffrn_reflns_theta_min 3.926
_diffrn_source 'liquid Metal X-ray source'
_diffrn_source_current 3.57
_diffrn_source_power 0.24954300000000001
_diffrn_source_type 'Bruker Excillum Metaljet D2+'
_diffrn_source_voltage 69.9
_exptl_absorpt_coefficient_mu 37.937
_exptl_absorpt_correction_T_max 0.7519
_exptl_absorpt_correction_T_min 0.2282
_exptl_absorpt_correction_type multi-scan
_exptl_absorpt_process_details
;
SADABS-2016/2 (Bruker,2016/2) was used for absorption correction.
wR2(int) was 0.1505 before and 0.0782 after correction.
The Ratio of minimum to maximum transmission is 0.3035.
The \l/2 correction factor is Not present.
;
_exptl_crystal_colour colourless
_exptl_crystal_colour_primary colourless
_exptl_crystal_density_diffrn 2.582
_exptl_crystal_description block
_exptl_crystal_F_000 2152
_exptl_crystal_size_max 0.13
_exptl_crystal_size_mid 0.06
_exptl_crystal_size_min 0.04
_refine_diff_density_max 1.423
_refine_diff_density_min -2.153
_refine_diff_density_rms 0.277
_refine_ls_extinction_method none
_refine_ls_goodness_of_fit_ref 1.063
_refine_ls_hydrogen_treatment constr
_refine_ls_matrix_type full
_refine_ls_number_parameters 300
_refine_ls_number_reflns 7078
_refine_ls_number_restraints 0
_refine_ls_restrained_S_all 1.063
_refine_ls_R_factor_all 0.0379
_refine_ls_R_factor_gt 0.0359
_refine_ls_shift/su_max 0.001
_refine_ls_shift/su_mean 0.000
_refine_ls_structure_factor_coef Fsqd
_refine_ls_weighting_details 'w=1/[\s^2^(Fo^2^)+(0.0602P)^2^+5.1966P] where P=(Fo^2^+2Fc^2^)/3'
_refine_ls_weighting_scheme calc
_refine_ls_wR_factor_gt 0.0903
_refine_ls_wR_factor_ref 0.0915
_reflns_Friedel_coverage 0.000
_reflns_number_gt 6625
_reflns_number_total 7078
_reflns_threshold_expression 'I > 2\s(I)'
_cod_data_source_file d5dt02721g2.cif
_cod_data_source_block 250404_jcn_34
_cod_database_code 7720511
_shelx_shelxl_version_number 2019/3
_shelx_space_group_comment
;
The symmetry employed for this shelxl refinement is uniquely defined
by the following loop, which should always be used as a source of
symmetry information in preference to the above space-group names.
They are only intended as comments.
;
_shelx_estimated_absorpt_t_max 0.312
_shelx_estimated_absorpt_t_min 0.084
_olex2_refinement_description
;
1. Fixed Uiso
 At 1.2 times of:
  All B(H) groups, All C(H) groups
 At 1.5 times of:
  All C(H,H,H) groups
2.a Aromatic/amide H refined with riding coordinates:
 C2(H2), C3(H3), C5(H5), C6(H6), C8(H8), C9(H9), C11(H11), C12(H12)
2.b Idealised Me refined as rotating group:
 C7(H7A,H7B,H7C), C13(H13A,H13B,H13C)
2.c Boron cage BH refined with riding coordinates:
 C1(H1), B1(H1A), B2(H2A), B3(H3A), B4(H4), B5(H5A)
;
_olex2_diffrn_ambient_temperature_device 'Oxford Cryostream 800'
_olex2_submission_special_instructions 'No special instructions were received'

loop_
_space_group_symop_operation_xyz
'x, y, z'
'-x, y+1/2, -z+1/2'
'-x, -y, -z'
'x, -y-1/2, z-1/2'

loop_
_atom_site_label
_atom_site_type_symbol
_atom_site_fract_x
_atom_site_fract_y
_atom_site_fract_z
_atom_site_U_iso_or_equiv
_atom_site_adp_type
_atom_site_occupancy
_atom_site_site_symmetry_order
_atom_site_calc_flag
_atom_site_refinement_flags_posn
_atom_site_refinement_flags_adp
_atom_site_refinement_flags_occupancy
_atom_site_disorder_assembly
_atom_site_disorder_group
I1 I 0.16495(3) 0.45584(2) 0.45799(2) 0.02134(8) Uani 1 1 d . . . . .
N1 N 0.0051(4) 0.3637(2) 0.4657(2) 0.0236(8) Uani 1 1 d . . . . .
N2 N 0.3249(4) 0.5503(2) 0.4491(2) 0.0224(8) Uani 1 1 d . . . . .
C2 C -0.0735(5) 0.3426(3) 0.4045(2) 0.0254(10) Uani 1 1 d . . . . .
H2 H -0.055990 0.364776 0.359748 0.030 Uiso 1 1 calc R U . . .
C3 C -0.1775(5) 0.2900(3) 0.4054(2) 0.0242(9) Uani 1 1 d . . . . .
H3 H -0.233743 0.277837 0.361963 0.029 Uiso 1 1 calc R U . . .
C4 C -0.2016(5) 0.2541(2) 0.4702(2) 0.0205(9) Uani 1 1 d . . . . .
C5 C -0.1176(5) 0.2759(3) 0.5322(2) 0.0247(9) Uani 1 1 d . . . . .
H5 H -0.129203 0.252211 0.577175 0.030 Uiso 1 1 calc R U . . .
C6 C -0.0175(5) 0.3319(3) 0.5286(2) 0.0270(10) Uani 1 1 d . . . . .
H6 H 0.036113 0.348074 0.571762 0.032 Uiso 1 1 calc R U . . .
C7 C -0.3122(5) 0.1953(3) 0.4710(3) 0.0264(10) Uani 1 1 d . . . . .
H7A H -0.278586 0.143856 0.457817 0.040 Uiso 1 1 calc R U . . .
H7B H -0.390016 0.210461 0.436225 0.040 Uiso 1 1 calc R U . . .
H7C H -0.341025 0.192627 0.519556 0.040 Uiso 1 1 calc R U . . .
C8 C 0.3970(5) 0.5801(3) 0.5087(2) 0.0255(10) Uani 1 1 d . . . . .
H8 H 0.380829 0.561256 0.554881 0.031 Uiso 1 1 calc R U . . .
C9 C 0.4930(5) 0.6370(3) 0.5039(3) 0.0268(10) Uani 1 1 d . . . . .
H9 H 0.541601 0.657826 0.546697 0.032 Uiso 1 1 calc R U . . .
C10 C 0.5202(5) 0.6648(3) 0.4360(3) 0.0233(9) Uani 1 1 d . . . . .
C11 C 0.4425(5) 0.6336(3) 0.3757(2) 0.0239(9) Uani 1 1 d . . . . .
H11 H 0.455159 0.651744 0.328735 0.029 Uiso 1 1 calc R U . . .
C12 C 0.3470(5) 0.5765(3) 0.3841(2) 0.0248(9) Uani 1 1 d . . . . .
H12 H 0.295546 0.555192 0.342389 0.030 Uiso 1 1 calc R U . . .
C13 C 0.6255(5) 0.7265(3) 0.4292(3) 0.0322(11) Uani 1 1 d . . . . .
H13A H 0.580941 0.774153 0.408963 0.048 Uiso 1 1 calc R U . . .
H13B H 0.690631 0.707771 0.397076 0.048 Uiso 1 1 calc R U . . .
H13C H 0.674065 0.737844 0.476950 0.048 Uiso 1 1 calc R U . . .
I2 I -0.08235(3) 0.57003(2) 0.77016(2) 0.02398(8) Uani 1 1 d . . . . .
I3 I 0.30872(3) 0.65327(2) 0.80794(2) 0.02205(8) Uani 1 1 d . . . . .
I4 I 0.57299(3) 0.47210(2) 0.82677(2) 0.02394(8) Uani 1 1 d . . . . .
I5 I 0.35050(3) 0.26588(2) 0.79587(2) 0.02820(9) Uani 1 1 d . . . . .
I6 I -0.05260(3) 0.32866(2) 0.75351(2) 0.02843(9) Uani 1 1 d . . . . .
I7 I 0.23264(3) 0.46446(2) 0.67380(2) 0.01955(8) Uani 1 1 d . . . . .
C1 C 0.1935(5) 0.4469(3) 0.9598(2) 0.0190(8) Uani 1 1 d . . . . .
H1 H 0.184483 0.443348 1.019057 0.023 Uiso 1 1 calc R U . . .
B1 B 0.0458(5) 0.4445(3) 0.9021(3) 0.0202(10) Uani 1 1 d . . . . .
H1A H -0.059448 0.439531 0.918640 0.024 Uiso 1 1 calc R U . . .
B2 B 0.1429(5) 0.5318(3) 0.9170(2) 0.0175(9) Uani 1 1 d . . . . .
H2A H 0.101775 0.584169 0.943509 0.021 Uiso 1 1 calc R U . . .
B3 B 0.3193(5) 0.5049(3) 0.9334(2) 0.0169(9) Uani 1 1 d . . . . .
H3A H 0.393641 0.539718 0.970676 0.020 Uiso 1 1 calc R U . . .
B4 B 0.3300(5) 0.4016(3) 0.9292(2) 0.0179(9) Uani 1 1 d . . . . .
H4 H 0.411393 0.368710 0.963767 0.021 Uiso 1 1 calc R U . . .
B5 B 0.1609(5) 0.3634(3) 0.9101(3) 0.0200(10) Uani 1 1 d . . . . .
H5A H 0.131215 0.305637 0.932017 0.024 Uiso 1 1 calc R U . . .
B6 B 0.0933(5) 0.3979(3) 0.8232(2) 0.0157(9) Uani 1 1 d . . . . .
B7 B 0.0806(5) 0.5024(3) 0.8282(2) 0.0159(9) Uani 1 1 d . . . . .
B8 B 0.2503(5) 0.5400(2) 0.8470(2) 0.0142(9) Uani 1 1 d . . . . .
B9 B 0.3672(5) 0.4592(3) 0.8545(2) 0.0162(9) Uani 1 1 d . . . . .
B10 B 0.2686(5) 0.3712(3) 0.8403(2) 0.0165(9) Uani 1 1 d . . . . .
B11 B 0.2191(5) 0.4569(2) 0.7890(2) 0.0128(8) Uani 1 1 d . . . . .

loop_
_atom_site_aniso_label
_atom_site_aniso_U_11
_atom_site_aniso_U_22
_atom_site_aniso_U_33
_atom_site_aniso_U_23
_atom_site_aniso_U_13
_atom_site_aniso_U_12
I1 0.02780(16) 0.02014(14) 0.01592(14) 0.00196(9) 0.00185(11) -0.00158(10)
N1 0.033(2) 0.0177(17) 0.0200(19) 0.0008(14) 0.0028(16) -0.0022(15)
N2 0.0261(19) 0.0231(18) 0.0179(18) 0.0004(15) 0.0016(15) -0.0006(15)
C2 0.032(2) 0.033(2) 0.012(2) 0.0014(18) 0.0045(18) 0.0038(19)
C3 0.034(2) 0.024(2) 0.013(2) 0.0013(17) -0.0020(17) 0.0004(18)
C4 0.030(2) 0.0136(18) 0.018(2) -0.0010(16) 0.0007(17) 0.0004(16)
C5 0.037(3) 0.022(2) 0.014(2) 0.0025(17) -0.0018(18) -0.0084(19)
C6 0.042(3) 0.024(2) 0.013(2) 0.0028(17) -0.0016(19) -0.009(2)
C7 0.040(3) 0.0152(19) 0.022(2) 0.0049(17) -0.0056(19) -0.0073(18)
C8 0.038(3) 0.021(2) 0.017(2) 0.0001(17) -0.0004(18) 0.0019(19)
C9 0.030(2) 0.029(2) 0.019(2) -0.0058(19) -0.0029(18) -0.0004(19)
C10 0.027(2) 0.021(2) 0.022(2) -0.0043(17) 0.0019(18) 0.0045(17)
C11 0.034(2) 0.022(2) 0.016(2) 0.0000(17) 0.0019(18) -0.0018(18)
C12 0.035(2) 0.024(2) 0.015(2) -0.0003(17) -0.0008(18) -0.0050(19)
C13 0.038(3) 0.022(2) 0.037(3) -0.010(2) 0.004(2) -0.004(2)
I2 0.02407(15) 0.02964(16) 0.01722(14) 0.00780(11) -0.00190(11) 0.00496(11)
I3 0.03654(17) 0.01096(13) 0.01754(14) 0.00348(9) -0.00150(11) -0.00263(10)
I4 0.02220(15) 0.02950(15) 0.01983(15) 0.00425(11) 0.00123(11) 0.00072(10)
I5 0.04750(19) 0.01334(13) 0.02291(16) -0.00310(10) 0.00056(13) 0.00548(11)
I6 0.03768(18) 0.02651(15) 0.01877(15) 0.00008(11) -0.00659(12) -0.01519(12)
I7 0.03347(16) 0.01990(14) 0.00519(13) 0.00063(9) 0.00198(10) -0.00021(10)
C1 0.030(2) 0.023(2) 0.0037(16) 0.0016(15) -0.0014(15) 0.0006(17)
B1 0.029(3) 0.023(2) 0.008(2) 0.0015(18) -0.0003(18) -0.0042(19)
B2 0.027(2) 0.019(2) 0.0060(19) -0.0019(16) -0.0013(17) 0.0031(17)
B3 0.029(2) 0.014(2) 0.0067(19) 0.0001(16) -0.0044(17) 0.0007(18)
B4 0.031(2) 0.015(2) 0.0067(19) 0.0029(16) -0.0022(17) 0.0020(18)
B5 0.034(3) 0.015(2) 0.011(2) 0.0046(17) 0.0009(18) -0.0051(18)
B6 0.023(2) 0.015(2) 0.0086(19) 0.0003(16) -0.0006(17) -0.0042(17)
B7 0.020(2) 0.020(2) 0.0079(19) 0.0025(16) -0.0003(16) 0.0039(17)
B8 0.023(2) 0.0098(18) 0.0084(19) 0.0025(15) -0.0029(17) 0.0006(15)
B9 0.023(2) 0.017(2) 0.0078(19) -0.0022(16) -0.0029(17) -0.0003(17)
B10 0.025(2) 0.0111(19) 0.013(2) -0.0017(16) 0.0010(17) -0.0012(17)
B11 0.022(2) 0.0134(19) 0.0022(17) 0.0023(14) -0.0001(16) 0.0014(16)

loop_
_atom_type_symbol
_atom_type_description
_atom_type_scat_dispersion_real
_atom_type_scat_dispersion_imag
_atom_type_scat_source
C C 0.0137 0.0067 'International Tables Vol C Tables 4.2.6.8 and 6.1.1.4'
H H 0.0000 0.0000 'International Tables Vol C Tables 4.2.6.8 and 6.1.1.4'
B B 0.0070 0.0029 'International Tables Vol C Tables 4.2.6.8 and 6.1.1.4'
I I 0.0030 5.4350 'International Tables Vol C Tables 4.2.6.8 and 6.1.1.4'
N N 0.0241 0.0134 'International Tables Vol C Tables 4.2.6.8 and 6.1.1.4'

loop_
_geom_angle_atom_site_label_1
_geom_angle_atom_site_label_2
_geom_angle_atom_site_label_3
_geom_angle
_geom_angle_site_symmetry_1
_geom_angle_site_symmetry_3
_geom_angle_publ_flag
N1 I1 N2 179.18(14) . . ?
C2 N1 I1 118.2(3) . . ?
C6 N1 I1 122.2(3) . . ?
C6 N1 C2 119.6(4) . . ?
C8 N2 I1 120.8(3) . . ?
C12 N2 I1 119.5(3) . . ?
C12 N2 C8 119.7(4) . . ?
N1 C2 H2 119.2 . . ?
N1 C2 C3 121.6(4) . . ?
C3 C2 H2 119.2 . . ?
C2 C3 H3 119.9 . . ?
C2 C3 C4 120.2(4) . . ?
C4 C3 H3 119.9 . . ?
C3 C4 C7 120.4(4) . . ?
C5 C4 C3 117.0(4) . . ?
C5 C4 C7 122.7(4) . . ?
C4 C5 H5 119.8 . . ?
C6 C5 C4 120.4(4) . . ?
C6 C5 H5 119.8 . . ?
N1 C6 C5 121.2(4) . . ?
N1 C6 H6 119.4 . . ?
C5 C6 H6 119.4 . . ?
C4 C7 H7A 109.5 . . ?
C4 C7 H7B 109.5 . . ?
C4 C7 H7C 109.5 . . ?
H7A C7 H7B 109.5 . . ?
H7A C7 H7C 109.5 . . ?
H7B C7 H7C 109.5 . . ?
N2 C8 H8 119.4 . . ?
N2 C8 C9 121.3(4) . . ?
C9 C8 H8 119.4 . . ?
C8 C9 H9 119.8 . . ?
C8 C9 C10 120.3(4) . . ?
C10 C9 H9 119.8 . . ?
C9 C10 C13 121.5(4) . . ?
C11 C10 C9 116.9(4) . . ?
C11 C10 C13 121.7(4) . . ?
C10 C11 H11 120.0 . . ?
C12 C11 C10 120.0(4) . . ?
C12 C11 H11 120.0 . . ?
N2 C12 C11 121.9(4) . . ?
N2 C12 H12 119.1 . . ?
C11 C12 H12 119.1 . . ?
C10 C13 H13A 109.5 . . ?
C10 C13 H13B 109.5 . . ?
C10 C13 H13C 109.5 . . ?
H13A C13 H13B 109.5 . . ?
H13A C13 H13C 109.5 . . ?
H13B C13 H13C 109.5 . . ?
B1 C1 H1 117.3 . . ?
B1 C1 B4 115.3(3) . . ?
B1 C1 B5 63.0(3) . . ?
B2 C1 H1 117.0 . . ?
B2 C1 B1 62.8(3) . . ?
B2 C1 B3 63.5(3) . . ?
B2 C1 B4 115.5(3) . . ?
B2 C1 B5 115.6(3) . . ?
B3 C1 H1 117.3 . . ?
B3 C1 B1 115.4(3) . . ?
B3 C1 B4 62.5(3) . . ?
B3 C1 B5 115.3(3) . . ?
B4 C1 H1 117.4 . . ?
B4 C1 B5 63.1(3) . . ?
B5 C1 H1 117.2 . . ?
C1 B1 H1A 125.4 . . ?
C1 B1 B2 58.4(3) . . ?
C1 B1 B5 58.6(3) . . ?
C1 B1 B6 104.1(3) . . ?
C1 B1 B7 104.4(3) . . ?
B2 B1 H1A 121.3 . . ?
B2 B1 B5 108.2(4) . . ?
B2 B1 B6 108.4(3) . . ?
B5 B1 H1A 121.3 . . ?
B6 B1 H1A 122.3 . . ?
B6 B1 B5 59.8(3) . . ?
B7 B1 H1A 121.9 . . ?
B7 B1 B2 60.0(3) . . ?
B7 B1 B5 108.7(3) . . ?
B7 B1 B6 60.8(3) . . ?
C1 B2 B1 58.7(3) . . ?
C1 B2 H2A 125.2 . . ?
C1 B2 B3 58.3(3) . . ?
C1 B2 B7 104.3(3) . . ?
C1 B2 B8 104.0(3) . . ?
B1 B2 H2A 121.6 . . ?
B1 B2 B3 107.8(3) . . ?
B1 B2 B8 107.9(3) . . ?
B3 B2 H2A 121.6 . . ?
B7 B2 B1 59.6(3) . . ?
B7 B2 H2A 122.3 . . ?
B7 B2 B3 108.1(3) . . ?
B7 B2 B8 60.5(3) . . ?
B8 B2 H2A 122.5 . . ?
B8 B2 B3 59.7(3) . . ?
C1 B3 B2 58.2(3) . . ?
C1 B3 H3A 125.2 . . ?
C1 B3 B4 58.8(3) . . ?
C1 B3 B8 104.0(3) . . ?
C1 B3 B9 104.8(3) . . ?
B2 B3 H3A 121.5 . . ?
B4 B3 B2 108.1(3) . . ?
B4 B3 H3A 121.2 . . ?
B4 B3 B8 108.3(3) . . ?
B4 B3 B9 60.1(3) . . ?
B8 B3 B2 59.8(3) . . ?
B8 B3 H3A 122.4 . . ?
B9 B3 B2 108.6(3) . . ?
B9 B3 H3A 121.9 . . ?
B9 B3 B8 60.6(3) . . ?
C1 B4 B3 58.7(3) . . ?
C1 B4 H4 125.2 . . ?
C1 B4 B5 58.5(3) . . ?
C1 B4 B9 104.7(3) . . ?
C1 B4 B10 104.3(3) . . ?
B3 B4 H4 121.2 . . ?
B3 B4 B5 108.3(3) . . ?
B3 B4 B9 60.1(3) . . ?
B3 B4 B10 108.6(3) . . ?
B5 B4 H4 121.3 . . ?
B9 B4 H4 121.9 . . ?
B9 B4 B5 108.6(3) . . ?
B10 B4 H4 122.2 . . ?
B10 B4 B5 59.8(3) . . ?
B10 B4 B9 60.7(2) . . ?
C1 B5 B1 58.4(3) . . ?
C1 B5 B4 58.4(3) . . ?
C1 B5 H5A 125.3 . . ?
C1 B5 B6 104.1(3) . . ?
C1 B5 B10 104.1(3) . . ?
B1 B5 B4 107.6(3) . . ?
B1 B5 H5A 121.5 . . ?
B4 B5 H5A 121.8 . . ?
B6 B5 B1 60.0(3) . . ?
B6 B5 B4 107.6(3) . . ?
B6 B5 H5A 122.5 . . ?
B6 B5 B10 60.1(3) . . ?
B10 B5 B1 108.0(3) . . ?
B10 B5 B4 59.7(3) . . ?
B10 B5 H5A 122.5 . . ?
B1 B6 I6 121.1(3) . . ?
B1 B6 B7 59.1(3) . . ?
B5 B6 I6 121.1(3) . . ?
B5 B6 B1 60.3(3) . . ?
B5 B6 B7 107.7(3) . . ?
B5 B6 B10 60.0(3) . . ?
B7 B6 I6 121.8(3) . . ?
B10 B6 I6 121.9(3) . . ?
B10 B6 B1 108.1(3) . . ?
B10 B6 B7 108.5(3) . . ?
B11 B6 I6 122.4(3) . . ?
B11 B6 B1 107.7(3) . . ?
B11 B6 B5 108.2(3) . . ?
B11 B6 B7 60.6(3) . . ?
B11 B6 B10 60.3(3) . . ?
B1 B7 I2 119.3(3) . . ?
B1 B7 B2 60.4(3) . . ?
B1 B7 B6 60.1(3) . . ?
B1 B7 B8 108.1(3) . . ?
B1 B7 B11 107.5(3) . . ?
B2 B7 I2 118.1(3) . . ?
B2 B7 B6 108.2(3) . . ?
B2 B7 B8 60.0(3) . . ?
B2 B7 B11 107.8(3) . . ?
B6 B7 I2 124.0(3) . . ?
B6 B7 B11 59.2(3) . . ?
B8 B7 I2 122.0(3) . . ?
B8 B7 B6 107.4(3) . . ?
B8 B7 B11 59.9(2) . . ?
B11 B7 I2 125.7(3) . . ?
B2 B8 I3 121.4(3) . . ?
B2 B8 B7 59.5(3) . . ?
B2 B8 B9 108.3(3) . . ?
B2 B8 B11 107.8(3) . . ?
B3 B8 I3 121.1(3) . . ?
B3 B8 B2 60.5(3) . . ?
B3 B8 B7 107.9(3) . . ?
B3 B8 B9 59.7(3) . . ?
B3 B8 B11 107.5(3) . . ?
B7 B8 I3 122.3(3) . . ?
B7 B8 B9 108.5(3) . . ?
B7 B8 B11 60.4(3) . . ?
B9 B8 I3 121.3(3) . . ?
B11 B8 I3 122.6(3) . . ?
B11 B8 B9 60.0(2) . . ?
B3 B9 I4 120.0(3) . . ?
B3 B9 B8 59.7(3) . . ?
B3 B9 B10 107.4(3) . . ?
B3 B9 B11 107.4(3) . . ?
B4 B9 I4 121.9(3) . . ?
B4 B9 B3 59.7(3) . . ?
B4 B9 B8 107.3(3) . . ?
B4 B9 B10 59.6(3) . . ?
B4 B9 B11 107.2(3) . . ?
B8 B9 I4 121.0(3) . . ?
B8 B9 B10 107.5(3) . . ?
B10 B9 I4 123.9(3) . . ?
B11 B9 I4 123.5(3) . . ?
B11 B9 B8 59.9(2) . . ?
B11 B9 B10 59.7(2) . . ?
B4 B10 I5 119.7(3) . . ?
B4 B10 B5 60.4(3) . . ?
B4 B10 B6 108.1(3) . . ?
B4 B10 B9 59.7(3) . . ?
B4 B10 B11 107.6(3) . . ?
B5 B10 I5 119.8(3) . . ?
B5 B10 B6 59.9(3) . . ?
B5 B10 B9 108.3(3) . . ?
B5 B10 B11 107.7(3) . . ?
B6 B10 I5 122.7(3) . . ?
B6 B10 B9 108.1(3) . . ?
B6 B10 B11 59.7(3) . . ?
B9 B10 I5 122.1(3) . . ?
B11 B10 I5 124.4(3) . . ?
B11 B10 B9 60.1(3) . . ?
B6 B11 I7 121.1(3) . . ?
B6 B11 B7 60.2(3) . . ?
B6 B11 B8 108.2(3) . . ?
B6 B11 B9 108.4(3) . . ?
B6 B11 B10 60.0(3) . . ?
B7 B11 I7 120.9(3) . . ?
B8 B11 I7 121.6(3) . . ?
B8 B11 B7 59.8(3) . . ?
B8 B11 B9 60.1(2) . . ?
B9 B11 I7 122.2(3) . . ?
B9 B11 B7 108.1(3) . . ?
B10 B11 I7 122.3(3) . . ?
B10 B11 B7 108.1(3) . . ?
B10 B11 B8 108.1(3) . . ?
B10 B11 B9 60.2(2) . . ?

loop_
_geom_bond_atom_site_label_1
_geom_bond_atom_site_label_2
_geom_bond_distance
_geom_bond_site_symmetry_2
_geom_bond_publ_flag
I1 N1 2.244(4) . ?
I1 N2 2.276(4) . ?
N1 C2 1.351(6) . ?
N1 C6 1.334(6) . ?
N2 C8 1.347(6) . ?
N2 C12 1.332(6) . ?
C2 H2 0.9500 . ?
C2 C3 1.364(7) . ?
C3 H3 0.9500 . ?
C3 C4 1.398(6) . ?
C4 C5 1.391(6) . ?
C4 C7 1.485(6) . ?
C5 H5 0.9500 . ?
C5 C6 1.382(6) . ?
C6 H6 0.9500 . ?
C7 H7A 0.9800 . ?
C7 H7B 0.9800 . ?
C7 H7C 0.9800 . ?
C8 H8 0.9500 . ?
C8 C9 1.367(7) . ?
C9 H9 0.9500 . ?
C9 C10 1.407(7) . ?
C10 C11 1.389(6) . ?
C10 C13 1.494(7) . ?
C11 H11 0.9500 . ?
C11 C12 1.378(6) . ?
C12 H12 0.9500 . ?
C13 H13A 0.9800 . ?
C13 H13B 0.9800 . ?
C13 H13C 0.9800 . ?
I2 B7 2.164(4) . ?
I3 B8 2.169(4) . ?
I4 B9 2.163(5) . ?
I5 B10 2.174(5) . ?
I6 B6 2.172(4) . ?
I7 B11 2.169(4) . ?
C1 H1 1.1200 . ?
C1 B1 1.706(6) . ?
C1 B2 1.701(6) . ?
C1 B3 1.704(7) . ?
C1 B4 1.707(7) . ?
C1 B5 1.710(6) . ?
B1 H1A 1.1200 . ?
B1 B2 1.776(7) . ?
B1 B5 1.786(7) . ?
B1 B6 1.781(7) . ?
B1 B7 1.761(7) . ?
B2 H2A 1.1200 . ?
B2 B3 1.791(7) . ?
B2 B7 1.770(6) . ?
B2 B8 1.779(7) . ?
B3 H3A 1.1200 . ?
B3 B4 1.769(7) . ?
B3 B8 1.778(6) . ?
B3 B9 1.777(7) . ?
B4 H4 1.1200 . ?
B4 B5 1.788(7) . ?
B4 B9 1.776(7) . ?
B4 B10 1.775(6) . ?
B5 H5A 1.1200 . ?
B5 B6 1.777(6) . ?
B5 B10 1.777(7) . ?
B6 B7 1.793(7) . ?
B6 B10 1.780(7) . ?
B6 B11 1.774(6) . ?
B7 B8 1.788(7) . ?
B7 B11 1.799(7) . ?
B8 B9 1.794(6) . ?
B8 B11 1.790(6) . ?
B9 B10 1.794(6) . ?
B9 B11 1.792(6) . ?
B10 B11 1.785(6) . ?

loop_
_geom_torsion_atom_site_label_1
_geom_torsion_atom_site_label_2
_geom_torsion_atom_site_label_3
_geom_torsion_atom_site_label_4
_geom_torsion
_geom_torsion_site_symmetry_1
_geom_torsion_site_symmetry_2
_geom_torsion_site_symmetry_3
_geom_torsion_site_symmetry_4
_geom_torsion_publ_flag
I1 N1 C2 C3 -176.5(4) . . . . ?
I1 N1 C6 C5 179.2(4) . . . . ?
I1 N2 C8 C9 -179.8(3) . . . . ?
I1 N2 C12 C11 179.9(4) . . . . ?
N1 C2 C3 C4 -2.7(7) . . . . ?
N2 C8 C9 C10 -1.1(7) . . . . ?
C2 N1 C6 C5 1.9(7) . . . . ?
C2 C3 C4 C5 1.5(7) . . . . ?
C2 C3 C4 C7 -178.3(4) . . . . ?
C3 C4 C5 C6 1.2(7) . . . . ?
C4 C5 C6 N1 -3.0(8) . . . . ?
C6 N1 C2 C3 1.0(7) . . . . ?
C7 C4 C5 C6 -178.9(5) . . . . ?
C8 N2 C12 C11 0.1(7) . . . . ?
C8 C9 C10 C11 2.0(7) . . . . ?
C8 C9 C10 C13 -179.4(4) . . . . ?
C9 C10 C11 C12 -1.9(7) . . . . ?
C10 C11 C12 N2 0.9(7) . . . . ?
C12 N2 C8 C9 -0.1(7) . . . . ?
C13 C10 C11 C12 179.5(4) . . . . ?
I2 B7 B8 I3 -3.7(5) . . . . ?
I2 B7 B8 B2 106.4(3) . . . . ?
I2 B7 B8 B3 144.1(3) . . . . ?
I2 B7 B8 B9 -152.8(3) . . . . ?
I2 B7 B8 B11 -115.6(3) . . . . ?
I2 B7 B11 I7 -1.3(5) . . . . ?
I2 B7 B11 B6 -111.9(4) . . . . ?
I2 B7 B11 B8 109.7(4) . . . . ?
I2 B7 B11 B9 146.8(3) . . . . ?
I2 B7 B11 B10 -149.5(3) . . . . ?
I3 B8 B9 I4 1.2(4) . . . . ?
I3 B8 B9 B3 110.1(3) . . . . ?
I3 B8 B9 B4 147.6(3) . . . . ?
I3 B8 B9 B10 -149.6(3) . . . . ?
I3 B8 B9 B11 -112.2(3) . . . . ?
I3 B8 B11 I7 -1.6(5) . . . . ?
I3 B8 B11 B6 -148.7(3) . . . . ?
I3 B8 B11 B7 -111.4(3) . . . . ?
I3 B8 B11 B9 110.0(4) . . . . ?
I3 B8 B11 B10 147.8(3) . . . . ?
I4 B9 B10 I5 1.9(5) . . . . ?
I4 B9 B10 B4 110.1(4) . . . . ?
I4 B9 B10 B5 147.5(3) . . . . ?
I4 B9 B10 B6 -149.1(3) . . . . ?
I4 B9 B10 B11 -112.2(3) . . . . ?
I4 B9 B11 I7 1.3(4) . . . . ?
I4 B9 B11 B6 149.9(3) . . . . ?
I4 B9 B11 B7 -146.3(3) . . . . ?
I4 B9 B11 B8 -109.3(3) . . . . ?
I4 B9 B11 B10 112.8(3) . . . . ?
I5 B10 B11 I7 1.1(5) . . . . ?
I5 B10 B11 B6 111.0(4) . . . . ?
I5 B10 B11 B7 148.7(3) . . . . ?
I5 B10 B11 B8 -148.1(3) . . . . ?
I5 B10 B11 B9 -110.4(4) . . . . ?
I6 B6 B7 I2 2.7(5) . . . . ?
I6 B6 B7 B1 109.7(4) . . . . ?
I6 B6 B7 B2 147.7(3) . . . . ?
I6 B6 B7 B8 -148.9(3) . . . . ?
I6 B6 B7 B11 -112.0(3) . . . . ?
I6 B6 B10 I5 -2.0(5) . . . . ?
I6 B6 B10 B4 -148.0(3) . . . . ?
I6 B6 B10 B5 -110.0(3) . . . . ?
I6 B6 B10 B9 148.9(3) . . . . ?
I6 B6 B10 B11 111.8(3) . . . . ?
I6 B6 B11 I7 0.8(5) . . . . ?
I6 B6 B11 B7 111.0(3) . . . . ?
I6 B6 B11 B8 148.1(3) . . . . ?
I6 B6 B11 B9 -148.2(3) . . . . ?
I6 B6 B11 B10 -111.0(3) . . . . ?
C1 B1 B2 B3 32.8(3) . . . . ?
C1 B1 B2 B7 133.7(4) . . . . ?
C1 B1 B2 B8 95.9(4) . . . . ?
C1 B1 B5 B4 -32.7(3) . . . . ?
C1 B1 B5 B6 -133.3(4) . . . . ?
C1 B1 B5 B10 -95.7(4) . . . . ?
C1 B1 B6 I6 150.3(3) . . . . ?
C1 B1 B6 B5 39.8(3) . . . . ?
C1 B1 B6 B7 -98.9(3) . . . . ?
C1 B1 B6 B10 2.3(4) . . . . ?
C1 B1 B6 B11 -61.4(4) . . . . ?
C1 B1 B7 I2 -147.1(3) . . . . ?
C1 B1 B7 B2 -39.5(3) . . . . ?
C1 B1 B7 B6 98.3(4) . . . . ?
C1 B1 B7 B8 -1.8(4) . . . . ?
C1 B1 B7 B11 61.4(4) . . . . ?
C1 B2 B3 B4 32.5(3) . . . . ?
C1 B2 B3 B8 133.7(3) . . . . ?
C1 B2 B3 B9 96.2(3) . . . . ?
C1 B2 B7 I2 149.1(3) . . . . ?
C1 B2 B7 B1 39.6(3) . . . . ?
C1 B2 B7 B6 1.7(4) . . . . ?
C1 B2 B7 B8 -98.3(3) . . . . ?
C1 B2 B7 B11 -60.9(4) . . . . ?
C1 B2 B8 I3 -149.9(3) . . . . ?
C1 B2 B8 B3 -39.4(3) . . . . ?
C1 B2 B8 B7 98.6(3) . . . . ?
C1 B2 B8 B9 -2.4(4) . . . . ?
C1 B2 B8 B11 61.0(4) . . . . ?
C1 B3 B4 B5 32.4(3) . . . . ?
C1 B3 B4 B9 133.8(3) . . . . ?
C1 B3 B4 B10 95.8(4) . . . . ?
C1 B3 B8 I3 150.2(3) . . . . ?
C1 B3 B8 B2 39.3(3) . . . . ?
C1 B3 B8 B7 2.1(4) . . . . ?
C1 B3 B8 B9 -99.3(3) . . . . ?
C1 B3 B8 B11 -61.6(4) . . . . ?
C1 B3 B9 I4 -151.4(3) . . . . ?
C1 B3 B9 B4 -39.7(3) . . . . ?
C1 B3 B9 B8 98.0(3) . . . . ?
C1 B3 B9 B10 -2.5(4) . . . . ?
C1 B3 B9 B11 60.4(4) . . . . ?
C1 B4 B5 B1 32.7(3) . . . . ?
C1 B4 B5 B6 96.0(3) . . . . ?
C1 B4 B5 B10 133.7(3) . . . . ?
C1 B4 B9 I4 148.2(3) . . . . ?
C1 B4 B9 B3 39.6(3) . . . . ?
C1 B4 B9 B8 2.1(4) . . . . ?
C1 B4 B9 B10 -98.4(3) . . . . ?
C1 B4 B9 B11 -60.9(4) . . . . ?
C1 B4 B10 I5 -149.0(3) . . . . ?
C1 B4 B10 B5 -39.5(3) . . . . ?
C1 B4 B10 B6 -1.8(4) . . . . ?
C1 B4 B10 B9 99.0(3) . . . . ?
C1 B4 B10 B11 61.2(4) . . . . ?
C1 B5 B6 I6 -150.3(3) . . . . ?
C1 B5 B6 B1 -39.7(3) . . . . ?
C1 B5 B6 B7 -3.2(4) . . . . ?
C1 B5 B6 B10 98.3(4) . . . . ?
C1 B5 B6 B11 60.8(4) . . . . ?
C1 B5 B10 I5 148.8(3) . . . . ?
C1 B5 B10 B4 39.4(3) . . . . ?
C1 B5 B10 B6 -98.4(3) . . . . ?
C1 B5 B10 B9 2.4(4) . . . . ?
C1 B5 B10 B11 -61.2(4) . . . . ?
B1 C1 B2 B3 -142.7(3) . . . . ?
B1 C1 B2 B7 -40.0(3) . . . . ?
B1 C1 B2 B8 -102.6(3) . . . . ?
B1 C1 B3 B2 36.6(3) . . . . ?
B1 C1 B3 B4 -106.7(4) . . . . ?
B1 C1 B3 B8 -3.5(5) . . . . ?
B1 C1 B3 B9 -66.3(4) . . . . ?
B1 C1 B4 B3 106.8(4) . . . . ?
B1 C1 B4 B5 -36.6(3) . . . . ?
B1 C1 B4 B9 66.5(4) . . . . ?
B1 C1 B4 B10 3.6(4) . . . . ?
B1 C1 B5 B4 142.8(3) . . . . ?
B1 C1 B5 B6 40.5(3) . . . . ?
B1 C1 B5 B10 102.7(3) . . . . ?
B1 B2 B3 C1 -33.0(3) . . . . ?
B1 B2 B3 B4 -0.4(4) . . . . ?
B1 B2 B3 B8 100.7(3) . . . . ?
B1 B2 B3 B9 63.3(4) . . . . ?
B1 B2 B7 I2 109.5(3) . . . . ?
B1 B2 B7 B6 -37.9(3) . . . . ?
B1 B2 B7 B8 -137.9(3) . . . . ?
B1 B2 B7 B11 -100.4(4) . . . . ?
B1 B2 B8 I3 148.9(3) . . . . ?
B1 B2 B8 B3 -100.6(3) . . . . ?
B1 B2 B8 B7 37.4(3) . . . . ?
B1 B2 B8 B9 -63.6(4) . . . . ?
B1 B2 B8 B11 -0.2(4) . . . . ?
B1 B5 B6 I6 -110.6(4) . . . . ?
B1 B5 B6 B7 36.5(3) . . . . ?
B1 B5 B6 B10 138.1(3) . . . . ?
B1 B5 B6 B11 100.5(4) . . . . ?
B1 B5 B10 I5 -150.3(3) . . . . ?
B1 B5 B10 B4 100.3(3) . . . . ?
B1 B5 B10 B6 -37.5(3) . . . . ?
B1 B5 B10 B9 63.2(4) . . . . ?
B1 B5 B10 B11 -0.3(4) . . . . ?
B1 B6 B7 I2 -107.1(4) . . . . ?
B1 B6 B7 B2 38.0(3) . . . . ?
B1 B6 B7 B8 101.3(3) . . . . ?
B1 B6 B7 B11 138.3(3) . . . . ?
B1 B6 B10 I5 145.7(3) . . . . ?
B1 B6 B10 B4 -0.3(4) . . . . ?
B1 B6 B10 B5 37.6(3) . . . . ?
B1 B6 B10 B9 -63.5(4) . . . . ?
B1 B6 B10 B11 -100.5(3) . . . . ?
B1 B6 B11 I7 -147.0(3) . . . . ?
B1 B6 B11 B7 -36.8(3) . . . . ?
B1 B6 B11 B8 0.3(4) . . . . ?
B1 B6 B11 B9 64.0(4) . . . . ?
B1 B6 B11 B10 101.1(3) . . . . ?
B1 B7 B8 I3 -147.9(3) . . . . ?
B1 B7 B8 B2 -37.9(3) . . . . ?
B1 B7 B8 B3 -0.2(4) . . . . ?
B1 B7 B8 B9 63.0(4) . . . . ?
B1 B7 B8 B11 100.1(3) . . . . ?
B1 B7 B11 I7 147.8(3) . . . . ?
B1 B7 B11 B6 37.2(3) . . . . ?
B1 B7 B11 B8 -101.2(3) . . . . ?
B1 B7 B11 B9 -64.1(4) . . . . ?
B1 B7 B11 B10 -0.4(4) . . . . ?
B2 C1 B1 B5 143.6(3) . . . . ?
B2 C1 B1 B6 103.2(3) . . . . ?
B2 C1 B1 B7 40.3(3) . . . . ?
B2 C1 B3 B4 -143.3(3) . . . . ?
B2 C1 B3 B8 -40.1(3) . . . . ?
B2 C1 B3 B9 -102.9(3) . . . . ?
B2 C1 B4 B3 36.3(3) . . . . ?
B2 C1 B4 B5 -107.1(4) . . . . ?
B2 C1 B4 B9 -4.0(4) . . . . ?
B2 C1 B4 B10 -66.9(4) . . . . ?
B2 C1 B5 B1 -35.8(4) . . . . ?
B2 C1 B5 B4 107.0(4) . . . . ?
B2 C1 B5 B6 4.7(5) . . . . ?
B2 C1 B5 B10 66.9(4) . . . . ?
B2 B1 B5 C1 32.1(3) . . . . ?
B2 B1 B5 B4 -0.6(4) . . . . ?
B2 B1 B5 B6 -101.2(4) . . . . ?
B2 B1 B5 B10 -63.6(4) . . . . ?
B2 B1 B6 I6 -148.7(3) . . . . ?
B2 B1 B6 B5 100.8(4) . . . . ?
B2 B1 B6 B7 -37.9(3) . . . . ?
B2 B1 B6 B10 63.3(4) . . . . ?
B2 B1 B6 B11 -0.4(4) . . . . ?
B2 B1 B7 I2 -107.7(3) . . . . ?
B2 B1 B7 B6 137.7(3) . . . . ?
B2 B1 B7 B8 37.7(3) . . . . ?
B2 B1 B7 B11 100.9(3) . . . . ?
B2 B3 B4 C1 -32.3(3) . . . . ?
B2 B3 B4 B5 0.1(4) . . . . ?
B2 B3 B4 B9 101.5(3) . . . . ?
B2 B3 B4 B10 63.5(4) . . . . ?
B2 B3 B8 I3 110.9(3) . . . . ?
B2 B3 B8 B7 -37.2(3) . . . . ?
B2 B3 B8 B9 -138.6(3) . . . . ?
B2 B3 B8 B11 -100.9(4) . . . . ?
B2 B3 B9 I4 147.7(3) . . . . ?
B2 B3 B9 B4 -100.6(4) . . . . ?
B2 B3 B9 B8 37.1(3) . . . . ?
B2 B3 B9 B10 -63.4(4) . . . . ?
B2 B3 B9 B11 -0.5(4) . . . . ?
B2 B7 B8 I3 -110.0(3) . . . . ?
B2 B7 B8 B3 37.7(3) . . . . ?
B2 B7 B8 B9 100.8(3) . . . . ?
B2 B7 B8 B11 138.0(3) . . . . ?
B2 B7 B11 I7 -148.5(3) . . . . ?
B2 B7 B11 B6 101.0(3) . . . . ?
B2 B7 B11 B8 -37.5(3) . . . . ?
B2 B7 B11 B9 -0.3(4) . . . . ?
B2 B7 B11 B10 63.3(4) . . . . ?
B2 B8 B9 I4 -146.3(3) . . . . ?
B2 B8 B9 B3 -37.3(3) . . . . ?
B2 B8 B9 B4 0.2(4) . . . . ?
B2 B8 B9 B10 63.0(4) . . . . ?
B2 B8 B9 B11 100.4(3) . . . . ?
B2 B8 B11 I7 147.0(3) . . . . ?
B2 B8 B11 B6 -0.1(4) . . . . ?
B2 B8 B11 B7 37.2(3) . . . . ?
B2 B8 B11 B9 -101.3(3) . . . . ?
B2 B8 B11 B10 -63.6(4) . . . . ?
B3 C1 B1 B2 -36.9(3) . . . . ?
B3 C1 B1 B5 106.7(4) . . . . ?
B3 C1 B1 B6 66.3(4) . . . . ?
B3 C1 B1 B7 3.4(5) . . . . ?
B3 C1 B2 B1 142.7(3) . . . . ?
B3 C1 B2 B7 102.7(3) . . . . ?
B3 C1 B2 B8 40.1(3) . . . . ?
B3 C1 B4 B5 -143.4(3) . . . . ?
B3 C1 B4 B9 -40.4(3) . . . . ?
B3 C1 B4 B10 -103.2(3) . . . . ?
B3 C1 B5 B1 -107.0(4) . . . . ?
B3 C1 B5 B4 35.8(3) . . . . ?
B3 C1 B5 B6 -66.5(4) . . . . ?
B3 C1 B5 B10 -4.3(4) . . . . ?
B3 B2 B7 I2 -150.0(3) . . . . ?
B3 B2 B7 B1 100.5(4) . . . . ?
B3 B2 B7 B6 62.6(4) . . . . ?
B3 B2 B7 B8 -37.4(3) . . . . ?
B3 B2 B7 B11 0.0(4) . . . . ?
B3 B2 B8 I3 -110.5(3) . . . . ?
B3 B2 B8 B7 138.0(3) . . . . ?
B3 B2 B8 B9 37.0(3) . . . . ?
B3 B2 B8 B11 100.4(3) . . . . ?
B3 B4 B5 C1 -32.4(3) . . . . ?
B3 B4 B5 B1 0.3(4) . . . . ?
B3 B4 B5 B6 63.6(4) . . . . ?
B3 B4 B5 B10 101.3(3) . . . . ?
B3 B4 B9 I4 108.6(3) . . . . ?
B3 B4 B9 B8 -37.5(3) . . . . ?
B3 B4 B9 B10 -138.0(3) . . . . ?
B3 B4 B9 B11 -100.5(3) . . . . ?
B3 B4 B10 I5 149.7(3) . . . . ?
B3 B4 B10 B5 -100.8(4) . . . . ?
B3 B4 B10 B6 -63.1(4) . . . . ?
B3 B4 B10 B9 37.7(3) . . . . ?
B3 B4 B10 B11 -0.1(5) . . . . ?
B3 B8 B9 I4 -109.0(3) . . . . ?
B3 B8 B9 B4 37.5(3) . . . . ?
B3 B8 B9 B10 100.3(4) . . . . ?
B3 B8 B9 B11 137.7(3) . . . . ?
B3 B8 B11 I7 -149.2(3) . . . . ?
B3 B8 B11 B6 63.7(4) . . . . ?
B3 B8 B11 B7 101.0(3) . . . . ?
B3 B8 B11 B9 -37.5(3) . . . . ?
B3 B8 B11 B10 0.2(5) . . . . ?
B3 B9 B10 I5 -145.4(3) . . . . ?
B3 B9 B10 B4 -37.3(3) . . . . ?
B3 B9 B10 B5 0.1(4) . . . . ?
B3 B9 B10 B6 63.5(4) . . . . ?
B3 B9 B10 B11 100.4(3) . . . . ?
B3 B9 B11 I7 148.1(3) . . . . ?
B3 B9 B11 B6 -63.3(4) . . . . ?
B3 B9 B11 B7 0.5(4) . . . . ?
B3 B9 B11 B8 37.5(3) . . . . ?
B3 B9 B11 B10 -100.4(3) . . . . ?
B4 C1 B1 B2 -107.0(4) . . . . ?
B4 C1 B1 B5 36.7(3) . . . . ?
B4 C1 B1 B6 -3.8(5) . . . . ?
B4 C1 B1 B7 -66.7(4) . . . . ?
B4 C1 B2 B1 106.8(4) . . . . ?
B4 C1 B2 B3 -36.0(3) . . . . ?
B4 C1 B2 B7 66.7(4) . . . . ?
B4 C1 B2 B8 4.1(4) . . . . ?
B4 C1 B3 B2 143.3(3) . . . . ?
B4 C1 B3 B8 103.2(3) . . . . ?
B4 C1 B3 B9 40.4(3) . . . . ?
B4 C1 B5 B1 -142.8(3) . . . . ?
B4 C1 B5 B6 -102.2(3) . . . . ?
B4 C1 B5 B10 -40.1(3) . . . . ?
B4 B3 B8 I3 -148.4(3) . . . . ?
B4 B3 B8 B2 100.7(4) . . . . ?
B4 B3 B8 B7 63.4(4) . . . . ?
B4 B3 B8 B9 -37.9(3) . . . . ?
B4 B3 B8 B11 -0.2(5) . . . . ?
B4 B3 B9 I4 -111.7(3) . . . . ?
B4 B3 B9 B8 137.7(3) . . . . ?
B4 B3 B9 B10 37.2(3) . . . . ?
B4 B3 B9 B11 100.1(3) . . . . ?
B4 B5 B6 I6 148.9(3) . . . . ?
B4 B5 B6 B1 -100.5(4) . . . . ?
B4 B5 B6 B7 -64.0(4) . . . . ?
B4 B5 B6 B10 37.5(3) . . . . ?
B4 B5 B6 B11 0.0(4) . . . . ?
B4 B5 B10 I5 109.4(3) . . . . ?
B4 B5 B10 B6 -137.7(3) . . . . ?
B4 B5 B10 B9 -37.0(3) . . . . ?
B4 B5 B10 B11 -100.6(3) . . . . ?
B4 B9 B10 I5 -108.2(3) . . . . ?
B4 B9 B10 B5 37.3(3) . . . . ?
B4 B9 B10 B6 100.8(4) . . . . ?
B4 B9 B10 B11 137.6(3) . . . . ?
B4 B9 B11 I7 -149.0(3) . . . . ?
B4 B9 B11 B6 -0.4(4) . . . . ?
B4 B9 B11 B7 63.4(4) . . . . ?
B4 B9 B11 B8 100.4(4) . . . . ?
B4 B9 B11 B10 -37.5(3) . . . . ?
B4 B10 B11 I7 149.0(3) . . . . ?
B4 B10 B11 B6 -101.1(4) . . . . ?
B4 B10 B11 B7 -63.3(4) . . . . ?
B4 B10 B11 B8 -0.1(5) . . . . ?
B4 B10 B11 B9 37.6(3) . . . . ?
B5 C1 B1 B2 -143.6(3) . . . . ?
B5 C1 B1 B6 -40.4(3) . . . . ?
B5 C1 B1 B7 -103.4(4) . . . . ?
B5 C1 B2 B1 35.9(4) . . . . ?
B5 C1 B2 B3 -106.8(4) . . . . ?
B5 C1 B2 B7 -4.1(5) . . . . ?
B5 C1 B2 B8 -66.7(4) . . . . ?
B5 C1 B3 B2 107.3(4) . . . . ?
B5 C1 B3 B4 -36.0(3) . . . . ?
B5 C1 B3 B8 67.2(4) . . . . ?
B5 C1 B3 B9 4.4(4) . . . . ?
B5 C1 B4 B3 143.4(3) . . . . ?
B5 C1 B4 B9 103.1(3) . . . . ?
B5 C1 B4 B10 40.2(3) . . . . ?
B5 B1 B2 C1 -32.2(3) . . . . ?
B5 B1 B2 B3 0.6(4) . . . . ?
B5 B1 B2 B7 101.5(4) . . . . ?
B5 B1 B2 B8 63.7(4) . . . . ?
B5 B1 B6 I6 110.5(3) . . . . ?
B5 B1 B6 B7 -138.7(3) . . . . ?
B5 B1 B6 B10 -37.5(3) . . . . ?
B5 B1 B6 B11 -101.2(3) . . . . ?
B5 B1 B7 I2 151.6(3) . . . . ?
B5 B1 B7 B2 -100.7(4) . . . . ?
B5 B1 B7 B6 37.0(3) . . . . ?
B5 B1 B7 B8 -63.0(4) . . . . ?
B5 B1 B7 B11 0.2(4) . . . . ?
B5 B4 B9 I4 -150.5(3) . . . . ?
B5 B4 B9 B3 100.9(4) . . . . ?
B5 B4 B9 B8 63.4(4) . . . . ?
B5 B4 B9 B10 -37.2(3) . . . . ?
B5 B4 B9 B11 0.3(4) . . . . ?
B5 B4 B10 I5 -109.5(3) . . . . ?
B5 B4 B10 B6 37.7(3) . . . . ?
B5 B4 B10 B9 138.5(3) . . . . ?
B5 B4 B10 B11 100.8(4) . . . . ?
B5 B6 B7 I2 -144.1(3) . . . . ?
B5 B6 B7 B1 -37.0(3) . . . . ?
B5 B6 B7 B2 1.0(4) . . . . ?
B5 B6 B7 B8 64.3(4) . . . . ?
B5 B6 B7 B11 101.3(3) . . . . ?
B5 B6 B10 I5 108.1(3) . . . . ?
B5 B6 B10 B4 -38.0(3) . . . . ?
B5 B6 B10 B9 -101.1(3) . . . . ?
B5 B6 B10 B11 -138.2(3) . . . . ?
B5 B6 B11 I7 149.3(3) . . . . ?
B5 B6 B11 B7 -100.5(3) . . . . ?
B5 B6 B11 B8 -63.4(4) . . . . ?
B5 B6 B11 B9 0.3(4) . . . . ?
B5 B6 B11 B10 37.4(3) . . . . ?
B5 B10 B11 I7 -147.2(3) . . . . ?
B5 B10 B11 B6 -37.3(3) . . . . ?
B5 B10 B11 B7 0.4(4) . . . . ?
B5 B10 B11 B8 63.7(4) . . . . ?
B5 B10 B11 B9 101.4(3) . . . . ?
B6 B1 B2 C1 -95.5(4) . . . . ?
B6 B1 B2 B3 -62.7(4) . . . . ?
B6 B1 B2 B7 38.2(3) . . . . ?
B6 B1 B2 B8 0.4(4) . . . . ?
B6 B1 B5 C1 133.3(3) . . . . ?
B6 B1 B5 B4 100.6(3) . . . . ?
B6 B1 B5 B10 37.5(3) . . . . ?
B6 B1 B7 I2 114.6(3) . . . . ?
B6 B1 B7 B2 -137.7(3) . . . . ?
B6 B1 B7 B8 -100.0(3) . . . . ?
B6 B1 B7 B11 -36.8(3) . . . . ?
B6 B5 B10 I5 -112.8(3) . . . . ?
B6 B5 B10 B4 137.7(3) . . . . ?
B6 B5 B10 B9 100.7(3) . . . . ?
B6 B5 B10 B11 37.2(3) . . . . ?
B6 B7 B8 I3 148.6(3) . . . . ?
B6 B7 B8 B2 -101.4(3) . . . . ?
B6 B7 B8 B3 -63.7(4) . . . . ?
B6 B7 B8 B9 -0.5(4) . . . . ?
B6 B7 B8 B11 36.7(3) . . . . ?
B6 B7 B11 I7 110.6(3) . . . . ?
B6 B7 B11 B8 -138.4(3) . . . . ?
B6 B7 B11 B9 -101.3(3) . . . . ?
B6 B7 B11 B10 -37.6(3) . . . . ?
B6 B10 B11 I7 -109.9(3) . . . . ?
B6 B10 B11 B7 37.7(3) . . . . ?
B6 B10 B11 B8 101.0(4) . . . . ?
B6 B10 B11 B9 138.7(3) . . . . ?
B7 B1 B2 C1 -133.7(4) . . . . ?
B7 B1 B2 B3 -100.9(3) . . . . ?
B7 B1 B2 B8 -37.9(3) . . . . ?
B7 B1 B5 C1 95.8(4) . . . . ?
B7 B1 B5 B4 63.1(4) . . . . ?
B7 B1 B5 B6 -37.5(3) . . . . ?
B7 B1 B5 B10 0.1(4) . . . . ?
B7 B1 B6 I6 -110.9(3) . . . . ?
B7 B1 B6 B5 138.7(3) . . . . ?
B7 B1 B6 B10 101.2(3) . . . . ?
B7 B1 B6 B11 37.5(3) . . . . ?
B7 B2 B3 C1 -95.9(3) . . . . ?
B7 B2 B3 B4 -63.4(4) . . . . ?
B7 B2 B3 B8 37.8(3) . . . . ?
B7 B2 B3 B9 0.3(4) . . . . ?
B7 B2 B8 I3 111.5(3) . . . . ?
B7 B2 B8 B3 -138.0(3) . . . . ?
B7 B2 B8 B9 -101.1(3) . . . . ?
B7 B2 B8 B11 -37.6(3) . . . . ?
B7 B6 B10 I5 -151.7(3) . . . . ?
B7 B6 B10 B4 62.2(4) . . . . ?
B7 B6 B10 B5 100.2(3) . . . . ?
B7 B6 B10 B9 -0.9(4) . . . . ?
B7 B6 B10 B11 -38.0(3) . . . . ?
B7 B6 B11 I7 -110.2(3) . . . . ?
B7 B6 B11 B8 37.1(3) . . . . ?
B7 B6 B11 B9 100.8(3) . . . . ?
B7 B6 B11 B10 137.9(3) . . . . ?
B7 B8 B9 I4 150.7(3) . . . . ?
B7 B8 B9 B3 -100.3(3) . . . . ?
B7 B8 B9 B4 -62.9(4) . . . . ?
B7 B8 B9 B10 -0.1(4) . . . . ?
B7 B8 B9 B11 37.3(3) . . . . ?
B7 B8 B11 I7 109.8(3) . . . . ?
B7 B8 B11 B6 -37.3(3) . . . . ?
B7 B8 B11 B9 -138.6(3) . . . . ?
B7 B8 B11 B10 -100.8(3) . . . . ?
B8 B2 B3 C1 -133.7(3) . . . . ?
B8 B2 B3 B4 -101.1(3) . . . . ?
B8 B2 B3 B9 -37.4(3) . . . . ?
B8 B2 B7 I2 -112.6(3) . . . . ?
B8 B2 B7 B1 137.9(3) . . . . ?
B8 B2 B7 B6 100.0(3) . . . . ?
B8 B2 B7 B11 37.4(3) . . . . ?
B8 B3 B4 C1 -95.6(4) . . . . ?
B8 B3 B4 B5 -63.3(4) . . . . ?
B8 B3 B4 B9 38.1(3) . . . . ?
B8 B3 B4 B10 0.2(5) . . . . ?
B8 B3 B9 I4 110.6(3) . . . . ?
B8 B3 B9 B4 -137.7(3) . . . . ?
B8 B3 B9 B10 -100.5(3) . . . . ?
B8 B3 B9 B11 -37.6(3) . . . . ?
B8 B7 B11 I7 -111.0(3) . . . . ?
B8 B7 B11 B6 138.4(3) . . . . ?
B8 B7 B11 B9 37.1(3) . . . . ?
B8 B7 B11 B10 100.8(3) . . . . ?
B8 B9 B10 I5 151.6(3) . . . . ?
B8 B9 B10 B4 -100.2(4) . . . . ?
B8 B9 B10 B5 -62.8(4) . . . . ?
B8 B9 B10 B6 0.6(4) . . . . ?
B8 B9 B10 B11 37.5(3) . . . . ?
B8 B9 B11 I7 110.6(3) . . . . ?
B8 B9 B11 B6 -100.8(3) . . . . ?
B8 B9 B11 B7 -37.0(3) . . . . ?
B8 B9 B11 B10 -137.9(3) . . . . ?
B9 B3 B4 C1 -133.8(3) . . . . ?
B9 B3 B4 B5 -101.4(3) . . . . ?
B9 B3 B4 B10 -38.0(3) . . . . ?
B9 B3 B8 I3 -110.5(4) . . . . ?
B9 B3 B8 B2 138.6(3) . . . . ?
B9 B3 B8 B7 101.4(3) . . . . ?
B9 B3 B8 B11 37.7(3) . . . . ?
B9 B4 B5 C1 -96.2(3) . . . . ?
B9 B4 B5 B1 -63.5(4) . . . . ?
B9 B4 B5 B6 -0.2(4) . . . . ?
B9 B4 B5 B10 37.5(3) . . . . ?
B9 B4 B10 I5 112.0(3) . . . . ?
B9 B4 B10 B5 -138.5(3) . . . . ?
B9 B4 B10 B6 -100.8(3) . . . . ?
B9 B4 B10 B11 -37.8(3) . . . . ?
B9 B8 B11 I7 -111.6(3) . . . . ?
B9 B8 B11 B6 101.3(3) . . . . ?
B9 B8 B11 B7 138.6(3) . . . . ?
B9 B8 B11 B10 37.7(3) . . . . ?
B9 B10 B11 I7 111.4(4) . . . . ?
B9 B10 B11 B6 -138.7(3) . . . . ?
B9 B10 B11 B7 -100.9(3) . . . . ?
B9 B10 B11 B8 -37.7(3) . . . . ?
B10 B4 B5 C1 -133.7(3) . . . . ?
B10 B4 B5 B1 -101.0(3) . . . . ?
B10 B4 B5 B6 -37.7(3) . . . . ?
B10 B4 B9 I4 -113.4(3) . . . . ?
B10 B4 B9 B3 138.0(3) . . . . ?
B10 B4 B9 B8 100.5(3) . . . . ?
B10 B4 B9 B11 37.5(3) . . . . ?
B10 B5 B6 I6 111.4(3) . . . . ?
B10 B5 B6 B1 -138.1(3) . . . . ?
B10 B5 B6 B7 -101.6(3) . . . . ?
B10 B5 B6 B11 -37.6(3) . . . . ?
B10 B6 B7 I2 152.5(3) . . . . ?
B10 B6 B7 B1 -100.4(3) . . . . ?
B10 B6 B7 B2 -62.4(4) . . . . ?
B10 B6 B7 B8 0.9(4) . . . . ?
B10 B6 B7 B11 37.9(3) . . . . ?
B10 B6 B11 I7 111.9(3) . . . . ?
B10 B6 B11 B7 -137.9(3) . . . . ?
B10 B6 B11 B8 -100.8(3) . . . . ?
B10 B6 B11 B9 -37.2(3) . . . . ?
B10 B9 B11 I7 -111.5(3) . . . . ?
B10 B9 B11 B6 37.1(3) . . . . ?
B10 B9 B11 B7 100.9(3) . . . . ?
B10 B9 B11 B8 137.9(3) . . . . ?
B11 B6 B7 I2 114.6(3) . . . . ?
B11 B6 B7 B1 -138.3(3) . . . . ?
B11 B6 B7 B2 -100.3(3) . . . . ?
B11 B6 B7 B8 -37.0(3) . . . . ?
B11 B6 B10 I5 -113.8(3) . . . . ?
B11 B6 B10 B4 100.2(3) . . . . ?
B11 B6 B10 B5 138.2(3) . . . . ?
B11 B6 B10 B9 37.0(3) . . . . ?
B11 B7 B8 I3 112.0(3) . . . . ?
B11 B7 B8 B2 -138.0(3) . . . . ?
B11 B7 B8 B3 -100.3(3) . . . . ?
B11 B7 B8 B9 -37.2(3) . . . . ?
B11 B8 B9 I4 113.4(3) . . . . ?
B11 B8 B9 B3 -137.7(3) . . . . ?
B11 B8 B9 B4 -100.2(3) . . . . ?
B11 B8 B9 B10 -37.4(3) . . . . ?
B11 B9 B10 I5 114.2(3) . . . . ?
B11 B9 B10 B4 -137.6(3) . . . . ?
B11 B9 B10 B5 -100.3(3) . . . . ?
B11 B9 B10 B6 -36.9(3) . . . . ?
